data_7027082
loop_
_publ_author_name
'Bernhardt, Paul V.'
'Hayes, Elizabeth J.'

_publ_section_title
;
 The metal directed assembly of a trinuclear macrocyclic copper(II)
 complex
;
_journal_issue 21
_journal_name_full 'Journal of the Chemical Society, Dalton Transactions'
_journal_page_first 3539
_journal_paper_doi 10.1039/a806586a
_journal_year 1998
_chemical_formula_sum 'C30 H76 Cl6 Cu3 N18 O29'
_chemical_formula_weight 1556.41
_chemical_name_systematic
; 
 ? 
;
_space_group_IT_number 4
_symmetry_cell_setting monoclinic
_symmetry_space_group_name_Hall 'P 2yb'
_symmetry_space_group_name_H-M 'P 1 21 1'
_atom_sites_solution_hydrogens geom
_atom_sites_solution_primary direct
_atom_sites_solution_secondary difmap
_audit_creation_method SHELXL
_cell_angle_alpha 90.00
_cell_angle_beta 95.78(2)
_cell_angle_gamma 90.00
_cell_formula_units_Z 2
_cell_length_a 8.634(3)
_cell_length_b 22.580(4)
_cell_length_c 15.759(5)
_cell_measurement_reflns_used 25
_cell_measurement_temperature 293(2)
_cell_measurement_theta_max 14
_cell_measurement_theta_min 10
_cell_volume 3056.7(15)
_computing_cell_refinement CAD4
_computing_data_collection CAD4
_computing_data_reduction XTAL3.2
_computing_molecular_graphics PLATON
_computing_structure_refinement 'SHELXL-93 (Sheldrick, 1993)'
_computing_structure_solution 'SHELXS-86 (Sheldrick, 1990)'
_diffrn_ambient_temperature 293(2)
_diffrn_measurement_device 'Enraf Nonius CAD4'
_diffrn_measurement_method 'omega-2theta scans'
_diffrn_radiation_monochromator graphite
_diffrn_radiation_source 'fine-focus sealed tube'
_diffrn_radiation_type MoK\a
_diffrn_radiation_wavelength 0.71073
_diffrn_reflns_av_R_equivalents 0.0813
_diffrn_reflns_av_sigmaI/netI 0.2280
_diffrn_reflns_limit_h_max 10
_diffrn_reflns_limit_h_min 0
_diffrn_reflns_limit_k_max 26
_diffrn_reflns_limit_k_min 0
_diffrn_reflns_limit_l_max 18
_diffrn_reflns_limit_l_min -18
_diffrn_reflns_number 5900
_diffrn_reflns_theta_max 24.97
_diffrn_reflns_theta_min 1.58
_diffrn_standards_interval_count 250
_diffrn_standards_number 3
_exptl_absorpt_coefficient_mu 1.393
_exptl_absorpt_correction_T_max 1.00
_exptl_absorpt_correction_T_min 0.82
_exptl_absorpt_correction_type empirical
_exptl_crystal_colour purple
_exptl_crystal_density_diffrn 1.691
_exptl_crystal_description prism
_exptl_crystal_F_000 1606
_exptl_crystal_size_max 0.3
_exptl_crystal_size_mid 0.1
_exptl_crystal_size_min 0.1
_refine_diff_density_max 0.889
_refine_diff_density_min -0.690
_refine_diff_density_rms 0.123
_refine_ls_abs_structure_details 'Flack H D (1983), Acta Cryst. A39, 876-881'
_refine_ls_abs_structure_Flack 0.01(4)
_refine_ls_extinction_method none
_refine_ls_goodness_of_fit_all 0.995
_refine_ls_goodness_of_fit_obs 1.188
_refine_ls_matrix_type full
_refine_ls_number_parameters 710
_refine_ls_number_reflns 5514
_refine_ls_number_restraints 1
_refine_ls_restrained_S_all 0.996
_refine_ls_restrained_S_obs 1.187
_refine_ls_R_factor_all 0.2191
_refine_ls_R_factor_obs 0.0644
_refine_ls_shift/esd_max 0.000
_refine_ls_shift/esd_mean 0.000
_refine_ls_structure_factor_coef Fsqd
_refine_ls_weighting_details 'w=1/[\s^2^(Fo^2^)+(0.1026P)^2^+0.0000P] where P=(Fo^2^+2Fc^2^)/3'
_refine_ls_weighting_scheme calc
_refine_ls_wR_factor_all 0.2189
_refine_ls_wR_factor_obs 0.1496
_reflns_number_observed 2233
_reflns_number_total 5515
_reflns_observed_criterion >2sigma(I)
_cod_data_source_file 806586asup1.cif
_cod_data_source_block 1401pb41
_cod_depositor_comments
;
The following automatic conversions were performed:

'_refine_ls_weighting_scheme' value 'calc
w=1/[\s^2^(Fo^2^)+(0.1026P)^2^+0.0000P] where P=(Fo^2^+2Fc^2^)/3' was
changed to 'calc'. New tag '_refine_ls_weighting_details' was
created. The value of the new tag was set to
'w=1/[\s^2^(Fo^2^)+(0.1026P)^2^+0.0000P] where P=(Fo^2^+2Fc^2^)/3'.

Automatic conversion script
Id: cif_fix_values 3143 2015-03-26 13:38:13Z robertas 
;
_cod_original_sg_symbol_H-M P2(1)
_cod_database_code 7027082

loop_
_symmetry_equiv_pos_as_xyz
'x, y, z'
'-x, y+1/2, -z'

loop_
_atom_site_aniso_label
_atom_site_aniso_U_11
_atom_site_aniso_U_22
_atom_site_aniso_U_33
_atom_site_aniso_U_23
_atom_site_aniso_U_13
_atom_site_aniso_U_12
Cu1 0.042(2) 0.039(2) 0.0364(15) 0.0052(13) -0.0018(12) 0.0010(15)
N11 0.053(13) 0.045(11) 0.043(11) 0.012(10) -0.001(9) 0.001(12)
N21 0.047(12) 0.047(12) 0.050(11) 0.012(10) -0.005(10) -0.005(10)
N31 0.049(12) 0.040(11) 0.032(9) -0.003(9) 0.000(8) -0.001(11)
N41 0.053(12) 0.045(11) 0.030(10) 0.008(9) 0.008(9) 0.002(10)
N51 0.031(11) 0.063(14) 0.033(11) -0.012(10) -0.008(8) 0.007(10)
C11 0.098(23) 0.046(17) 0.052(15) -0.001(13) -0.023(15) 0.009(16)
C21 0.067(18) 0.036(14) 0.062(16) 0.020(13) -0.022(14) -0.012(14)
C31 0.032(15) 0.093(22) 0.084(20) 0.021(17) -0.002(14) -0.038(15)
C41 0.041(16) 0.069(20) 0.074(19) -0.007(16) -0.038(14) -0.005(14)
C51 0.035(16) 0.087(22) 0.065(17) -0.010(16) -0.010(13) 0.014(15)
C61 0.078(20) 0.096(23) 0.032(13) 0.030(14) -0.038(13) -0.001(18)
C71 0.070(19) 0.087(21) 0.036(14) -0.006(14) -0.013(13) -0.005(17)
C81 0.026(13) 0.028(12) 0.071(17) 0.008(11) -0.011(11) 0.000(10)
C91 0.038(15) 0.047(15) 0.047(14) 0.020(12) -0.028(11) -0.001(12)
Cu2 0.045(2) 0.038(2) 0.0296(13) 0.0015(13) -0.0002(12) 0.0033(14)
N12 0.084(16) 0.038(12) 0.046(12) 0.003(10) 0.016(12) 0.002(11)
N22 0.052(13) 0.051(12) 0.042(12) 0.035(10) 0.005(10) 0.002(11)
N32 0.052(13) 0.045(12) 0.052(12) 0.009(10) -0.001(10) -0.005(10)
N42 0.072(14) 0.041(11) 0.024(9) 0.002(8) -0.005(9) -0.007(11)
N52 0.049(11) 0.040(12) 0.022(9) 0.004(8) -0.019(8) 0.008(9)
C12 0.103(23) 0.030(14) 0.067(17) -0.006(13) -0.036(16) 0.022(15)
C22 0.138(29) 0.040(16) 0.056(18) 0.001(14) -0.023(19) 0.020(18)
C32 0.104(28) 0.084(23) 0.058(18) 0.027(18) 0.020(19) 0.013(20)
C42 0.038(15) 0.123(28) 0.056(16) 0.050(18) -0.016(13) -0.002(17)
C52 0.048(17) 0.080(21) 0.081(20) -0.020(17) 0.000(15) -0.030(16)
C62 0.128(26) 0.046(16) 0.038(14) -0.029(13) -0.027(16) -0.004(17)
C72 0.089(20) 0.038(14) 0.025(12) 0.015(10) 0.010(13) 0.020(14)
C82 0.020(11) 0.049(14) 0.035(12) -0.004(11) -0.006(9) 0.000(10)
C92 0.073(20) 0.063(18) 0.033(13) -0.006(13) -0.015(13) -0.031(15)
Cu3 0.0309(15) 0.040(2) 0.0306(13) -0.0030(13) 0.0019(11) -0.0023(13)
N13 0.034(10) 0.037(10) 0.023(8) -0.004(8) 0.010(7) -0.008(10)
N23 0.028(11) 0.038(11) 0.056(12) -0.012(9) 0.014(9) 0.002(9)
N33 0.013(8) 0.057(12) 0.046(10) 0.004(10) 0.008(7) 0.009(10)
N43 0.036(11) 0.034(10) 0.041(10) 0.018(8) 0.005(8) -0.015(9)
N53 0.046(12) 0.040(11) 0.051(12) 0.002(9) 0.006(9) 0.021(10)
C13 0.024(13) 0.035(13) 0.048(13) -0.013(11) -0.005(10) -0.009(10)
C23 0.047(16) 0.045(15) 0.051(15) 0.011(12) 0.004(12) 0.006(12)
C33 0.035(14) 0.063(17) 0.041(13) 0.016(12) 0.007(11) 0.009(12)
C43 0.054(18) 0.061(18) 0.080(21) 0.003(16) -0.004(15) 0.007(15)
C53 0.026(12) 0.049(16) 0.066(15) 0.016(14) -0.010(10) -0.007(12)
C63 0.046(16) 0.045(15) 0.043(14) -0.014(12) -0.015(11) -0.002(12)
C73 0.067(17) 0.057(15) 0.015(10) 0.011(10) 0.010(10) 0.030(13)
C83 0.072(18) 0.043(14) 0.015(11) 0.001(10) 0.005(11) -0.009(13)
C93 0.027(11) 0.023(12) 0.059(13) -0.006(11) 0.005(10) -0.009(10)
N1 0.040(11) 0.043(11) 0.030(9) -0.010(8) 0.007(8) 0.010(9)
N2 0.038(11) 0.064(13) 0.011(8) 0.008(9) -0.010(8) -0.014(10)
N3 0.035(11) 0.041(12) 0.050(12) 0.005(10) -0.005(9) 0.013(9)
C2 0.034(13) 0.071(17) 0.031(12) -0.009(14) -0.012(10) -0.018(14)
C3 0.033(12) 0.023(11) 0.031(11) 0.000(9) -0.006(9) 0.014(10)
Cl1 0.050(4) 0.044(4) 0.054(4) -0.012(3) 0.013(3) 0.002(3)
O11 0.083(14) 0.048(11) 0.118(16) -0.019(11) 0.031(12) 0.016(10)
O21 0.077(14) 0.095(14) 0.073(12) -0.014(11) 0.035(11) 0.017(12)
O31 0.113(18) 0.100(17) 0.149(21) -0.073(15) 0.058(16) -0.064(15)
O41 0.096(17) 0.207(27) 0.067(13) 0.059(16) -0.010(12) 0.063(18)
Cl2 0.082(5) 0.070(5) 0.052(4) -0.013(4) 0.022(4) -0.014(4)
O12 0.049(11) 0.093(14) 0.084(13) 0.008(11) 0.016(10) -0.023(11)
O22 0.230(35) 0.096(21) 0.253(38) -0.044(25) 0.092(31) -0.007(26)
O32 0.245(32) 0.154(24) 0.110(18) -0.055(17) 0.141(21) -0.073(23)
O42 0.099(21) 0.429(62) 0.135(24) 0.001(32) -0.035(19) -0.140(31)
Cl3 0.074(5) 0.081(6) 0.077(5) 0.005(4) 0.023(4) -0.001(4)
O13 0.160(24) 0.089(18) 0.154(23) -0.016(17) 0.091(20) -0.038(17)
Cl4 0.056(5) 0.109(7) 0.059(4) 0.025(4) 0.006(4) -0.002(4)
O14 0.049(12) 0.186(24) 0.087(14) 0.047(15) 0.024(11) 0.011(14)
O24 0.121(19) 0.187(26) 0.053(12) 0.055(14) 0.034(12) -0.018(17)
O34 0.055(12) 0.205(26) 0.097(15) 0.067(17) 0.054(12) 0.046(15)
O34 0.330(45) 0.100(19) 0.084(18) 0.021(15) -0.060(22) -0.098(23)
Cl5 0.077(5) 0.048(4) 0.067(4) 0.013(3) -0.001(4) -0.012(4)
Cl6 0.121(8) 0.088(6) 0.143(9) 0.003(6) 0.088(7) 0.007(6)
O1 0.081(13) 0.076(13) 0.060(11) -0.009(10) 0.019(10) -0.018(11)
O2 0.071(12) 0.036(9) 0.059(10) 0.010(8) 0.009(9) -0.013(9)
O3 0.147(22) 0.175(26) 0.076(14) -0.015(16) 0.028(14) -0.051(20)
O4 0.105(17) 0.099(17) 0.120(18) 0.052(14) 0.036(14) 0.004(14)

loop_
_atom_site_label
_atom_site_type_symbol
_atom_site_fract_x
_atom_site_fract_y
_atom_site_fract_z
_atom_site_U_iso_or_equiv
_atom_site_thermal_displace_type
_atom_site_occupancy
_atom_site_calc_flag
_atom_site_refinement_flags
Cu1 Cu 0.0669(3) -0.00103(11) 0.1646(2) 0.0398(7) Uani 1 d .
N11 N 0.1954(21) -0.0012(9) 0.2772(11) 0.047(5) Uani 1 d .
H11 H 0.1347(21) 0.0145(9) 0.3155(11) 0.057 Uiso 1 d R
N21 N 0.0348(21) -0.0869(8) 0.1868(11) 0.048(5) Uani 1 d .
H21 H 0.1012(21) -0.1073(8) 0.1563(11) 0.058 Uiso 1 d R
N31 N -0.0529(20) -0.0034(8) 0.0475(10) 0.040(4) Uani 1 d .
H31 H 0.0125(20) -0.0194(8) 0.0118(10) 0.049 Uiso 1 d R
N41 N 0.1131(22) 0.0824(8) 0.1372(10) 0.042(5) Uani 1 d .
H41 H 0.0492(22) 0.1052(8) 0.1660(10) 0.051 Uiso 1 d R
N51 N 0.3047(20) 0.0924(9) 0.2545(11) 0.043(5) Uani 1 d .
C11 C 0.2251(34) -0.0653(10) 0.3060(16) 0.067(8) Uani 1 d .
H11A H 0.3111(34) -0.0814(10) 0.2783(16) 0.081 Uiso 1 d R
H11B H 0.2510(34) -0.0673(10) 0.3673(16) 0.081 Uiso 1 d R
C21 C 0.0819(29) -0.0991(10) 0.2785(15) 0.057(7) Uani 1 d .
H21A H 0.0007(29) -0.0868(10) 0.3130(15) 0.068 Uiso 1 d R
H21B H 0.0999(29) -0.1412(10) 0.2875(15) 0.068 Uiso 1 d R
C31 C -0.1273(27) -0.1090(13) 0.1559(17) 0.070(8) Uani 1 d .
H31A H -0.2016(27) -0.0868(13) 0.1856(17) 0.084 Uiso 1 d R
H31B H -0.1366(27) -0.1503(13) 0.1712(17) 0.084 Uiso 1 d R
C41 C -0.1693(30) -0.1012(12) 0.0629(17) 0.065(8) Uani 1 d .
H41A H -0.0854(30) -0.1168(12) 0.0329(17) 0.077 Uiso 1 d R
H41B H -0.2623(30) -0.1241(12) 0.0458(17) 0.077 Uiso 1 d R
C51 C -0.1942(28) -0.0409(13) 0.0365(17) 0.063(8) Uani 1 d .
H51A H -0.2690(28) -0.0242(13) 0.0718(17) 0.076 Uiso 1 d R
H51B H -0.2394(28) -0.0390(13) -0.0223(17) 0.076 Uiso 1 d R
C61 C -0.0813(32) 0.0592(13) 0.0235(15) 0.071(9) Uani 1 d .
H61A H -0.1677(32) 0.0759(13) 0.0503(15) 0.086 Uiso 1 d R
H61B H -0.1059(32) 0.0614(13) -0.0379(15) 0.086 Uiso 1 d R
C71 C 0.0662(31) 0.0929(13) 0.0454(14) 0.065(8) Uani 1 d .
H71A H 0.1490(31) 0.0801(13) 0.0124(14) 0.079 Uiso 1 d R
H71B H 0.0478(31) 0.1348(13) 0.0347(14) 0.079 Uiso 1 d R
C81 C 0.2766(23) 0.1026(9) 0.1641(15) 0.043(6) Uani 1 d .
H81A H 0.3498(23) 0.0808(9) 0.1332(15) 0.051 Uiso 1 d R
H81B H 0.2878(23) 0.1445(9) 0.1524(15) 0.051 Uiso 1 d R
C91 C 0.3402(25) 0.0338(10) 0.2840(14) 0.046(6) Uani 1 d .
H91A H 0.3854(25) 0.0348(10) 0.3429(14) 0.056 Uiso 1 d R
H91B H 0.4152(25) 0.0159(10) 0.2500(14) 0.056 Uiso 1 d R
Cu2 Cu 0.4908(3) 0.16999(12) 0.69114(15) 0.0377(7) Uani 1 d .
N12 N 0.4433(25) 0.1044(8) 0.6039(12) 0.055(6) Uani 1 d .
H12 H 0.5062(25) 0.1121(8) 0.5623(12) 0.066 Uiso 1 d R
N22 N 0.6315(23) 0.1130(8) 0.7554(12) 0.048(5) Uani 1 d .
H22 H 0.5800(23) 0.0984(8) 0.7985(12) 0.058 Uiso 1 d R
N32 N 0.5340(22) 0.2348(8) 0.7783(12) 0.050(5) Uani 1 d .
H32 H 0.4762(22) 0.2248(8) 0.8213(12) 0.060 Uiso 1 d R
N42 N 0.3448(23) 0.2289(8) 0.6299(10) 0.046(5) Uani 1 d .
H42 H 0.3986(23) 0.2468(8) 0.5902(10) 0.056 Uiso 1 d R
N52 N 0.2346(20) 0.1571(7) 0.5269(10) 0.039(4) Uani 1 d .
C12 C 0.5051(34) 0.0501(10) 0.6455(17) 0.070(8) Uani 1 d .
H12A H 0.4307(34) 0.0345(10) 0.6820(17) 0.084 Uiso 1 d R
H12B H 0.5184(34) 0.0209(10) 0.6016(17) 0.084 Uiso 1 d R
C22 C 0.6570(38) 0.0608(11) 0.6955(17) 0.080(10) Uani 1 d .
H22A H 0.7370(38) 0.0702(11) 0.6586(17) 0.096 Uiso 1 d R
H22B H 0.6883(38) 0.0256(11) 0.7280(17) 0.096 Uiso 1 d R
C32 C 0.7806(39) 0.1347(14) 0.7957(18) 0.081(10) Uani 1 d .
H32A H 0.8381(39) 0.1023(14) 0.8244(18) 0.097 Uiso 1 d R
H32B H 0.8405(39) 0.1492(14) 0.7511(18) 0.097 Uiso 1 d R
C42 C 0.7663(29) 0.1849(15) 0.8576(16) 0.074(9) Uani 1 d .
H42A H 0.8687(29) 0.1946(15) 0.8852(16) 0.089 Uiso 1 d R
H42B H 0.7043(29) 0.1704(15) 0.9011(16) 0.089 Uiso 1 d R
C52 C 0.6868(29) 0.2415(13) 0.8200(19) 0.070(8) Uani 1 d .
H52A H 0.6851(29) 0.2705(13) 0.8653(19) 0.084 Uiso 1 d R
H52B H 0.7520(29) 0.2572(13) 0.7786(19) 0.084 Uiso 1 d R
C62 C 0.4598(36) 0.2899(11) 0.7427(15) 0.073(9) Uani 1 d .
H62A H 0.4394(36) 0.3170(11) 0.7881(15) 0.088 Uiso 1 d R
H62B H 0.5288(36) 0.3094(11) 0.7066(15) 0.088 Uiso 1 d R
C72 C 0.3189(30) 0.2754(10) 0.6942(13) 0.050(7) Uani 1 d .
H72A H 0.2738(30) 0.3104(10) 0.6658(13) 0.060 Uiso 1 d R
H72B H 0.2459(30) 0.2605(10) 0.7320(13) 0.060 Uiso 1 d R
C82 C 0.2023(22) 0.2041(10) 0.5831(13) 0.035(5) Uani 1 d .
H82A H 0.1354(22) 0.1891(10) 0.6241(13) 0.042 Uiso 1 d R
H82B H 0.1462(22) 0.2353(10) 0.5508(13) 0.042 Uiso 1 d R
C92 C 0.2819(30) 0.1027(11) 0.5615(15) 0.058(7) Uani 1 d .
H92A H 0.2790(30) 0.0737(11) 0.5159(15) 0.070 Uiso 1 d R
H92B H 0.2115(30) 0.0892(11) 0.6016(15) 0.070 Uiso 1 d R
Cu3 Cu -0.2326(3) 0.32291(11) 0.26443(14) 0.0339(7) Uani 1 d .
N13 N -0.0768(17) 0.3268(8) 0.3701(9) 0.031(4) Uani 1 d .
H13 H -0.0901(17) 0.2932(8) 0.4004(9) 0.037 Uiso 1 d R
N23 N -0.3558(20) 0.3833(8) 0.3235(11) 0.040(5) Uani 1 d .
H23 H -0.3283(20) 0.4193(8) 0.3038(11) 0.048 Uiso 1 d R
N33 N -0.3755(16) 0.3275(9) 0.1564(10) 0.038(4) Uani 1 d .
H33 H -0.3463(16) 0.3603(9) 0.1284(10) 0.046 Uiso 1 d R
N43 N -0.0983(19) 0.2716(8) 0.1971(10) 0.037(4) Uani 1 d .
H43 H -0.1088(19) 0.2337(8) 0.2149(10) 0.044 Uiso 1 d R
N53 N 0.1262(21) 0.2821(8) 0.2987(11) 0.045(5) Uani 1 d .
C13 C -0.1221(22) 0.3763(9) 0.4239(13) 0.036(5) Uani 1 d .
H13A H -0.0824(22) 0.3699(9) 0.4829(13) 0.044 Uiso 1 d R
H13B H -0.0783(22) 0.4129(9) 0.4047(13) 0.044 Uiso 1 d R
C23 C -0.2858(26) 0.3811(10) 0.4165(14) 0.048(6) Uani 1 d .
H23A H -0.3165(26) 0.4162(10) 0.4461(14) 0.057 Uiso 1 d R
H23B H -0.3278(26) 0.3468(10) 0.4433(14) 0.057 Uiso 1 d R
C33 C -0.5208(25) 0.3811(11) 0.3108(13) 0.046(6) Uani 1 d .
H33A H -0.5640(25) 0.4136(11) 0.3411(13) 0.055 Uiso 1 d R
H33B H -0.5568(25) 0.3443(11) 0.3337(13) 0.055 Uiso 1 d R
C43 C -0.5780(31) 0.3849(12) 0.2199(17) 0.066(8) Uani 1 d .
H43A H -0.5304(31) 0.4197(12) 0.1976(17) 0.079 Uiso 1 d R
H43B H -0.6894(31) 0.3917(12) 0.2146(17) 0.079 Uiso 1 d R
C53 C -0.5473(22) 0.3329(11) 0.1632(15) 0.048(6) Uani 1 d .
H53A H -0.5876(22) 0.2968(11) 0.1861(15) 0.057 Uiso 1 d R
H53B H -0.6008(22) 0.3393(11) 0.1068(15) 0.057 Uiso 1 d R
C63 C -0.3429(26) 0.2755(10) 0.1046(14) 0.046(6) Uani 1 d .
H63A H -0.3879(26) 0.2814(10) 0.0463(14) 0.055 Uiso 1 d R
H63B H -0.3844(26) 0.2392(10) 0.1263(14) 0.055 Uiso 1 d R
C73 C -0.1560(26) 0.2741(10) 0.1077(11) 0.046(6) Uani 1 d .
H73A H -0.1238(26) 0.2394(10) 0.0777(11) 0.055 Uiso 1 d R
H73B H -0.1162(26) 0.3090(10) 0.0814(11) 0.055 Uiso 1 d R
C83 C 0.0696(27) 0.2867(10) 0.2069(12) 0.044(6) Uani 1 d .
H83A H 0.1263(27) 0.2590(10) 0.1745(12) 0.052 Uiso 1 d R
H83B H 0.0854(27) 0.3262(10) 0.1854(12) 0.052 Uiso 1 d R
C93 C 0.0911(20) 0.3293(9) 0.3569(13) 0.036(5) Uani 1 d .
H93A H 0.1143(20) 0.3676(9) 0.3332(13) 0.043 Uiso 1 d R
H93B H 0.1542(20) 0.3249(9) 0.4110(13) 0.043 Uiso 1 d R
N1 N 0.2136(19) 0.1867(7) 0.2742(10) 0.038(4) Uani 1 d .
N2 N 0.2786(19) 0.1234(8) 0.3920(9) 0.038(5) Uani 1 d .
N3 N 0.1903(20) 0.2229(8) 0.4134(11) 0.043(5) Uani 1 d .
C1 C 0.2627(25) 0.1361(10) 0.3101(13) 0.039(5) Uiso 1 d .
C2 C 0.2388(23) 0.1680(12) 0.4412(12) 0.046(6) Uani 1 d .
C3 C 0.1805(22) 0.2284(8) 0.3295(12) 0.030(5) Uani 1 d .
Cl1 Cl 0.3648(7) -0.0769(3) 0.0561(4) 0.049(2) Uani 1 d .
O11 O 0.2998(22) -0.0197(7) 0.0700(13) 0.081(6) Uani 1 d .
O21 O 0.4441(21) -0.0739(9) -0.0190(11) 0.080(6) Uani 1 d .
O31 O 0.2505(27) -0.1185(10) 0.0447(15) 0.118(9) Uani 1 d .
O41 O 0.4742(25) -0.0885(13) 0.1278(12) 0.125(10) Uani 1 d .
Cl2 Cl 0.2676(9) 0.2257(3) 0.9572(4) 0.067(2) Uani 1 d .
O12 O 0.3665(20) 0.2685(9) 0.9296(11) 0.075(6) Uani 1 d .
O22 O 0.3501(44) 0.1740(14) 0.9621(24) 0.189(14) Uani 1 d .
O32 O 0.2140(36) 0.2373(12) 1.0298(15) 0.161(13) Uani 1 d .
O42 O 0.1649(34) 0.2067(22) 0.8950(20) 0.224(21) Uani 1 d .
Cl3 Cl 0.6616(10) -0.0825(4) 0.4457(5) 0.076(2) Uani 1 d .
O13 O 0.6131(31) -0.1396(11) 0.4653(16) 0.129(10) Uani 1 d .
O23 O 0.5454(39) -0.0393(16) 0.4565(20) 0.167(11) Uiso 1 d .
O33 O 0.6793(51) -0.0733(19) 0.3691(29) 0.222(17) Uiso 1 d .
O43 O 0.7558(53) -0.0608(20) 0.5198(29) 0.242(19) Uiso 1 d .
Cl4 Cl 0.7462(8) 0.2332(4) 0.5485(4) 0.075(2) Uani 1 d .
O14 O 0.5914(21) 0.2347(12) 0.5006(13) 0.106(8) Uani 1 d .
O24 O 0.7340(26) 0.1970(11) 0.6150(12) 0.119(9) Uani 1 d .
O34 O 0.8482(21) 0.2241(12) 0.4903(13) 0.116(9) Uani 1 d .
O34 O 0.7848(44) 0.2905(12) 0.5855(15) 0.177(15) Uani 1 d .
Cl5 Cl -0.0798(9) 0.4756(3) 0.1976(4) 0.065(2) Uani 1 d .
O15 O -0.1037(37) 0.4201(16) 0.1824(21) 0.160(11) Uiso 1 d .
O25 O -0.0750(31) 0.5138(13) 0.1334(18) 0.141(10) Uiso 1 d .
O35 O -0.2019(51) 0.4918(20) 0.2480(26) 0.232(17) Uiso 1 d .
O45 O 0.0552(65) 0.4693(25) 0.2398(32) 0.286(23) Uiso 1 d .
Cl6 Cl -0.2282(12) 0.0989(4) 0.2453(7) 0.112(4) Uani 1 d .
O16 O -0.1877(31) 0.0394(13) 0.2304(16) 0.125(8) Uiso 1 d .
O26 O -0.3425(35) 0.1078(14) 0.2984(19) 0.148(10) Uiso 1 d .
O36 O -0.1778(34) 0.1421(13) 0.1984(19) 0.142(10) Uiso 1 d .
O46 O -0.0864(103) 0.1125(43) 0.3070(54) 0.439(45) Uiso 1 d .
O1 O 0.2597(22) 0.1270(8) 0.7699(11) 0.071(5) Uani 1 d .
O2 O -0.3756(20) 0.2407(6) 0.3176(10) 0.055(4) Uani 1 d .
O3 O 0.0195(30) 0.0094(13) 0.4406(13) 0.132(10) Uani 1 d .
O4 O 0.5000(25) 0.0557(10) 0.9119(15) 0.106(8) Uani 1 d .
O5 O 0.6819(43) 0.0804(17) 0.4797(25) 0.201(15) Uiso 1 d .

loop_
_atom_type_symbol
_atom_type_description
_atom_type_scat_dispersion_real
_atom_type_scat_dispersion_imag
_atom_type_scat_source
C C 0.0033 0.0016 'International Tables Vol C Tables 4.2.6.8 and 6.1.1.4'
H H 0.0000 0.0000 'International Tables Vol C Tables 4.2.6.8 and 6.1.1.4'
Cl Cl 0.1484 0.1585 'International Tables Vol C Tables 4.2.6.8 and 6.1.1.4'
N N 0.0061 0.0033 'International Tables Vol C Tables 4.2.6.8 and 6.1.1.4'
O O 0.0106 0.0060 'International Tables Vol C Tables 4.2.6.8 and 6.1.1.4'
Cu Cu 0.3201 1.2651 'International Tables Vol C Tables 4.2.6.8 and 6.1.1.4'

loop_
_geom_angle_atom_site_label_1
_geom_angle_atom_site_label_2
_geom_angle_atom_site_label_3
_geom_angle
N41 Cu1 N21 175.3(8)
N41 Cu1 N11 95.2(7)
N21 Cu1 N11 85.2(7)
N41 Cu1 N31 85.5(7)
N21 Cu1 N31 93.8(7)
N11 Cu1 N31 176.6(8)
N41 Cu1 O11 81.3(6)
N21 Cu1 O11 94.0(7)
N11 Cu1 O11 96.6(7)
N31 Cu1 O11 80.2(7)
N41 Cu1 O16 87.2(8)
N21 Cu1 O16 97.4(8)
N11 Cu1 O16 93.5(8)
N31 Cu1 O16 89.9(7)
O11 Cu1 O16 165.3(7)
C91 N11 C11 111.7(18)
C91 N11 Cu1 117.1(13)
C11 N11 Cu1 109.1(14)
C21 N21 C31 113.7(18)
C21 N21 Cu1 108.8(14)
C31 N21 Cu1 113.8(15)
C61 N31 C51 113.8(19)
C61 N31 Cu1 105.3(13)
C51 N31 Cu1 117.5(14)
C71 N41 C81 112.6(17)
C71 N41 Cu1 109.0(15)
C81 N41 Cu1 115.5(13)
C1 N51 C91 120.9(18)
C1 N51 C81 118.7(18)
C91 N51 C81 118.8(17)
C21 C11 N11 106.9(19)
C11 C21 N21 109.1(19)
C41 C31 N21 113.8(19)
C51 C41 C31 114.4(24)
C41 C51 N31 114.3(20)
N31 C61 C71 108.2(20)
N41 C71 C61 106.7(20)
N51 C81 N41 106.9(17)
N51 C91 N11 108.7(17)
N22 Cu2 N42 177.9(8)
N22 Cu2 N32 93.6(8)
N42 Cu2 N32 84.9(7)
N22 Cu2 N12 86.8(8)
N42 Cu2 N12 94.8(7)
N32 Cu2 N12 179.0(8)
N22 Cu2 O24 84.6(7)
N42 Cu2 O24 96.9(8)
N32 Cu2 O24 92.4(8)
N12 Cu2 O24 88.6(8)
N22 Cu2 O1 88.5(7)
N42 Cu2 O1 90.1(7)
N32 Cu2 O1 92.5(7)
N12 Cu2 O1 86.5(7)
O24 Cu2 O1 171.8(7)
C12 N12 C92 117.6(20)
C12 N12 Cu2 105.5(14)
C92 N12 Cu2 116.1(15)
C32 N22 C22 110.5(21)
C32 N22 Cu2 118.2(16)
C22 N22 Cu2 107.6(14)
C52 N32 C62 115.6(20)
C52 N32 Cu2 119.4(16)
C62 N32 Cu2 107.9(13)
C82 N42 C72 115.6(19)
C82 N42 Cu2 115.9(13)
C72 N42 Cu2 105.6(12)
C2 N52 C92 120.5(20)
C2 N52 C82 120.1(19)
C92 N52 C82 118.8(17)
N12 C12 C22 111.4(21)
C12 C22 N22 106.1(23)
N22 C32 C42 114.1(24)
C32 C42 C52 115.9(21)
N32 C52 C42 116.6(22)
C72 C62 N32 109.0(20)
C62 C72 N42 110.7(20)
N52 C82 N42 112.7(16)
N52 C92 N12 112.3(18)
N33 Cu3 N23 92.8(7)
N33 Cu3 N43 85.4(6)
N23 Cu3 N43 172.4(7)
N33 Cu3 N13 173.6(8)
N23 Cu3 N13 85.9(7)
N43 Cu3 N13 95.0(6)
N33 Cu3 O2 92.4(7)
N23 Cu3 O2 92.7(6)
N43 Cu3 O2 94.7(6)
N13 Cu3 O2 93.9(6)
N33 Cu3 O15 79.0(8)
N23 Cu3 O15 86.4(9)
N43 Cu3 O15 86.1(8)
N13 Cu3 O15 94.7(8)
O2 Cu3 O15 171.3(8)
C13 N13 C93 111.7(15)
C13 N13 Cu3 108.1(12)
C93 N13 Cu3 117.4(11)
C33 N23 C23 115.4(16)
C33 N23 Cu3 118.7(14)
C23 N23 Cu3 104.2(12)
C63 N33 C53 110.5(17)
C63 N33 Cu3 107.1(12)
C53 N33 Cu3 118.1(12)
C73 N43 C83 109.3(15)
C73 N43 Cu3 109.3(12)
C83 N43 Cu3 115.0(13)
C3 N53 C93 120.6(17)
C3 N53 C83 118.3(17)
C93 N53 C83 119.7(17)
C23 C13 N13 109.4(17)
C13 C23 N23 112.2(18)
N23 C33 C43 111.7(19)
C33 C43 C53 118.0(22)
N33 C53 C43 109.7(19)
N33 C63 C73 104.2(16)
N43 C73 C63 106.0(15)
N43 C83 N53 108.0(16)
N53 C93 N13 109.2(16)
C1 N1 C3 114.3(16)
C1 N2 C2 113.4(19)
C3 N3 C2 113.2(17)
N2 C1 N1 127.1(20)
N2 C1 N51 117.1(20)
N1 C1 N51 115.8(18)
N2 C2 N3 125.9(18)
N2 C2 N52 117.8(22)
N3 C2 N52 116.1(21)
N3 C3 N1 126.1(17)
N3 C3 N53 115.1(17)
N1 C3 N53 118.8(17)
O31 Cl1 O41 113.0(16)
O31 Cl1 O21 108.9(12)
O41 Cl1 O21 109.4(12)
O31 Cl1 O11 110.6(13)
O41 Cl1 O11 106.6(14)
O21 Cl1 O11 108.2(12)
Cl1 O11 Cu1 124.0(10)
O32 Cl2 O42 116.3(21)
O32 Cl2 O22 110.6(22)
O42 Cl2 O22 94.1(27)
O32 Cl2 O12 114.8(14)
O42 Cl2 O12 112.4(17)
O22 Cl2 O12 106.2(17)
O33 Cl3 O13 115.8(23)
O33 Cl3 O23 99.1(24)
O13 Cl3 O23 112.1(17)
O33 Cl3 O43 127.8(26)
O13 Cl3 O43 106.9(22)
O23 Cl3 O43 91.0(22)
O24 Cl4 O34 123.2(15)
O24 Cl4 O34 105.3(15)
O34 Cl4 O34 105.7(19)
O24 Cl4 O14 106.1(14)
O34 Cl4 O14 106.0(13)
O34 Cl4 O14 110.3(18)
Cl4 O24 Cu2 129.5(14)
O15 Cl5 O45 96.2(29)
O15 Cl5 O25 120.3(20)
O45 Cl5 O25 111.5(27)
O15 Cl5 O35 103.9(23)
O45 Cl5 O35 114.9(27)
O25 Cl5 O35 109.6(22)
Cl5 O15 Cu3 137.1(20)
O36 Cl6 O26 122.0(19)
O36 Cl6 O16 120.5(17)
O26 Cl6 O16 116.5(19)
O36 Cl6 O46 85.3(35)
O26 Cl6 O46 99.4(33)
O16 Cl6 O46 95.8(38)
Cl6 O16 Cu1 127.9(16)

loop_
_geom_bond_atom_site_label_1
_geom_bond_atom_site_label_2
_geom_bond_distance
Cu1 N41 1.98(2)
Cu1 N21 1.99(2)
Cu1 N11 2.00(2)
Cu1 N31 2.02(2)
Cu1 O11 2.65(2)
Cu1 O16 2.68(3)
N11 C91 1.47(3)
N11 C11 1.53(3)
N21 C21 1.49(3)
N21 C31 1.52(3)
N31 C61 1.48(3)
N31 C51 1.48(3)
N41 C71 1.48(3)
N41 C81 1.50(3)
N51 C1 1.39(3)
N51 C91 1.43(3)
N51 C81 1.44(3)
C11 C21 1.48(3)
C31 C41 1.48(3)
C41 C51 1.43(4)
C61 C71 1.49(3)
Cu2 N22 1.98(2)
Cu2 N42 2.01(2)
Cu2 N32 2.02(2)
Cu2 N12 2.03(2)
Cu2 O24 2.59(2)
Cu2 O1 2.64(2)
N12 C12 1.46(3)
N12 C92 1.48(3)
N22 C32 1.46(4)
N22 C22 1.54(3)
N32 C52 1.42(3)
N32 C62 1.48(3)
N42 C82 1.48(3)
N42 C72 1.49(3)
N52 C2 1.38(2)
N52 C92 1.39(3)
N52 C82 1.43(2)
C12 C22 1.48(3)
C32 C42 1.51(4)
C42 C52 1.54(4)
C62 C72 1.41(3)
Cu3 N33 2.00(2)
Cu3 N23 2.01(2)
Cu3 N43 2.02(2)
Cu3 N13 2.034(15)
Cu3 O2 2.425(15)
Cu3 O15 2.83(3)
N13 C13 1.48(2)
N13 C93 1.49(2)
N23 C33 1.42(3)
N23 C23 1.53(3)
N33 C63 1.47(3)
N33 C53 1.50(2)
N43 C73 1.45(2)
N43 C83 1.48(3)
N53 C3 1.37(2)
N53 C93 1.46(2)
N53 C83 1.48(2)
C13 C23 1.41(3)
C33 C43 1.47(3)
C43 C53 1.51(3)
C63 C73 1.61(3)
N1 C1 1.33(2)
N1 C3 1.33(2)
N2 C1 1.32(2)
N2 C2 1.34(3)
N3 C3 1.32(2)
N3 C2 1.37(3)
Cl1 O31 1.36(2)
Cl1 O41 1.42(2)
Cl1 O21 1.43(2)
Cl1 O11 1.43(2)
Cl2 O32 1.30(2)
Cl2 O42 1.32(3)
Cl2 O22 1.37(3)
Cl2 O12 1.39(2)
Cl3 O33 1.25(4)
Cl3 O13 1.40(2)
Cl3 O23 1.42(3)
Cl3 O43 1.44(5)
Cl4 O24 1.34(2)
Cl4 O34 1.35(2)
Cl4 O34 1.45(3)
Cl4 O14 1.47(2)
Cl5 O15 1.29(3)
Cl5 O45 1.29(5)
Cl5 O25 1.33(3)
Cl5 O35 1.43(4)
Cl6 O36 1.32(3)
Cl6 O26 1.37(3)
Cl6 O16 1.41(3)
Cl6 O46 1.52(9)
